data_7708944
loop_
_publ_author_name
'Wu, Min-Yu'
'Xu, Jing-Xiang'
'Chen, Yi-Hsin'
'Lu, I-Chung'
'Han, Jeng-Liang'
'Lin, Po-Heng'

_publ_section_title
;
 Self-assembled lanthanide-based helixes: synthetic control of the helical
 handedness by chirality of the ligand.
;
_journal_issue 1
_journal_name_full 'Dalton transactions (Cambridge, England : 2003)'
_journal_page_first 69
_journal_page_last 73
_journal_paper_doi 10.1039/d1dt03833h
_journal_volume 51
_journal_year 2021
_chemical_absolute_configuration unk
_chemical_formula_moiety 'C30 H31 N9 O26 S3 Tb2, 2(H2 O)'
_chemical_formula_sum 'C30 H35 N9 O28 S3 Tb2'
_chemical_formula_weight 1383.69
_space_group_crystal_system orthorhombic
_space_group_IT_number 19
_space_group_name_Hall 'P 2ac 2ab'
_space_group_name_H-M_alt 'P 21 21 21'
_atom_sites_solution_hydrogens mixed
_audit_creation_date 2021-10-04
_audit_creation_method
;
Olex2 1.2-ac3
(compiled 2017.02.24 svn.r3390 for Rigaku Oxford Diffraction, GUI svn.r5318)
;
_audit_update_record
;
2021-10-19 deposited with the CCDC.	2021-11-24 downloaded from the CCDC.
;
_cell_angle_alpha 90
_cell_angle_beta 90
_cell_angle_gamma 90
_cell_formula_units_Z 4
_cell_length_a 8.3933(7)
_cell_length_b 17.0645(12)
_cell_length_c 31.759(2)
_cell_measurement_reflns_used 9145
_cell_measurement_temperature 150(2)
_cell_measurement_theta_max 26.42
_cell_measurement_theta_min 2.78
_cell_volume 4548.8(6)
_computing_molecular_graphics 'Olex2 (Dolomanov et al., 2009)'
_computing_publication_material 'Olex2 (Dolomanov et al., 2009)'
_computing_structure_refinement 'ShelXL (Sheldrick, 2015)'
_computing_structure_solution 'SHELXT 2018/2 (Sheldrick, 2018)'
_diffrn_ambient_temperature 150.15
_diffrn_measured_fraction_theta_full 0.999
_diffrn_measured_fraction_theta_max 0.998
_diffrn_measurement_device_type 'Bruker APEX-II CCD'
_diffrn_measurement_method '\f and \w scans'
_diffrn_radiation_type MoK\a
_diffrn_radiation_wavelength 0.71076
_diffrn_reflns_av_R_equivalents 0.0608
_diffrn_reflns_av_unetI/netI 0.0342
_diffrn_reflns_Laue_measured_fraction_full 0.999
_diffrn_reflns_Laue_measured_fraction_max 0.998
_diffrn_reflns_limit_h_max 10
_diffrn_reflns_limit_h_min -10
_diffrn_reflns_limit_k_max 21
_diffrn_reflns_limit_k_min -21
_diffrn_reflns_limit_l_max 39
_diffrn_reflns_limit_l_min -39
_diffrn_reflns_number 71490
_diffrn_reflns_point_group_measured_fraction_full 0.999
_diffrn_reflns_point_group_measured_fraction_max 0.999
_diffrn_reflns_theta_full 25.243
_diffrn_reflns_theta_max 26.435
_diffrn_reflns_theta_min 2.472
_diffrn_standards_number 0
_exptl_absorpt_coefficient_mu 3.328
_exptl_absorpt_correction_type none
_exptl_crystal_colour yellow
_exptl_crystal_colour_primary yellow
_exptl_crystal_density_diffrn 2.020
_exptl_crystal_description BLOCK
_exptl_crystal_F_000 2720
_platon_squeeze_details
;
TITL mo_wcl28d_0m_a.res in P1 New:P212121
CELL    8.3933   17.0645   31.7590     90.00     90.00     90.00
SPGR P212121
# Solvent Accessible Volume =        34
# Electrons Found in S.A.V. =        31
# Note: Atoms in Void are Labelled as Cxxx and Qxxx for all Others
C101 0.787 0.773 0.763 !      10.83 eA-3
Q102 0.181 0.044 0.194 !       1.14 eA-3
Q103 0.316 0.746 0.266 !       1.02 eA-3
Q104 0.211 0.498 0.914 !       1.02 eA-3
Q105 0.123 0.108 0.767 !       0.99 eA-3
Q106 0.687 0.044 0.579 !       0.93 eA-3
Q107 0.724 0.953 0.081 !       0.93 eA-3
Q108 0.686 0.020 0.592 !       0.91 eA-3
Q109 0.674 0.410 0.077 !       0.89 eA-3
Q110 0.160 0.094 0.884 !       0.88 eA-3
Q111 0.279 0.083 0.914 !       0.84 eA-3
Q112 0.308 0.915 0.297 !       0.83 eA-3
Q113 0.835 0.014 0.079 !       0.80 eA-3
Q114 0.154 0.926 0.750 !       0.79 eA-3
Q115 0.831 0.373 0.236 !       0.79 eA-3
Q116 0.302 0.124 0.916 !       0.78 eA-3
Q117 0.354 0.908 0.338 !       0.77 eA-3
Q118 0.135 0.130 0.726 !       0.77 eA-3
Q119 0.178 0.700 0.584 !       0.76 eA-3
Q120 0.683 0.482 0.208 !       0.76 eA-3
Q121 0.876 0.533 0.817 !       0.75 eA-3
Q122 0.391 0.987 0.171 !       0.75 eA-3
Q123 0.219 0.999 0.882 !       0.74 eA-3
Q124 0.337 0.890 0.079 !       0.74 eA-3
Q125 0.310 0.129 0.421 !       0.73 eA-3
Q126 0.296 0.960 0.491 !       0.71 eA-3
Q127 0.671 0.410 0.250 !       0.70 eA-3
Q128 0.584 0.471 0.155 !       0.70 eA-3
Q129 0.091 0.015 0.570 !       0.70 eA-3
Q130 0.170 0.053 0.760 !       0.70 eA-3
Q131 0.841 0.545 0.803 !       0.69 eA-3
Q132 0.800 0.498 0.086 !       0.69 eA-3
Q133 0.614 0.347 0.099 !       0.69 eA-3
Q134 0.701 0.548 0.484 !       0.68 eA-3
Q135 0.718 0.347 0.406 !       0.68 eA-3
Q136 0.162 0.956 0.875 !       0.68 eA-3
Q137 0.188 0.035 0.819 !       0.68 eA-3
Q138 0.838 0.576 0.834 !       0.68 eA-3
Q139 0.740 0.597 0.672 !       0.68 eA-3
Q140 0.803 0.412 0.319 !       0.68 eA-3
Q141 0.843 0.243 0.405 !       0.67 eA-3
Q142 0.313 0.860 0.172 !       0.67 eA-3
Q143 0.376 0.186 0.382 !       0.66 eA-3
Q144 0.308 0.982 0.149 !       0.66 eA-3
Q145 0.303 0.965 0.925 !       0.66 eA-3
Q146 0.242 0.912 0.046 !       0.65 eA-3
Q147 0.219 0.268 0.590 !       0.65 eA-3
Q148 0.540 0.813 0.404 !       0.65 eA-3
Q149 0.442 0.393 0.365 !       0.65 eA-3
Q150 0.030 0.203 0.746 !       0.64 eA-3
Q151 1.006 0.545 0.801 !       0.64 eA-3
Q152 0.316 0.078 0.765 !       0.64 eA-3
Q153 0.725 0.627 0.505 !       0.64 eA-3
Q154 0.785 0.269 0.696 !       0.64 eA-3
Q155 0.658 0.639 0.209 !       0.64 eA-3
Q156 0.397 0.956 0.321 !       0.64 eA-3
Q157 0.104 0.156 0.694 !       0.63 eA-3
Q158 0.835 0.527 0.545 !       0.63 eA-3
Q159 0.625 0.561 0.532 !       0.63 eA-3
Q160 0.907 0.120 0.788 !       0.62 eA-3
Q161 0.733 0.641 0.702 !       0.62 eA-3
Q162 0.867 0.625 0.688 !       0.61 eA-3
Q163 0.867 0.625 0.663 !       0.61 eA-3
Q164 0.149 0.136 0.788 !       0.61 eA-3
Q165 0.717 0.433 0.695 !       0.61 eA-3
Q166 0.124 0.937 0.078 !       0.61 eA-3
Q167 0.185 0.042 0.579 !       0.61 eA-3
Q168 0.132 0.921 0.055 !       0.61 eA-3
Q169 0.930 0.424 0.211 !       0.61 eA-3
Q170 0.229 0.892 0.080 !       0.61 eA-3
Q171 0.816 0.421 0.017 !       0.61 eA-3
Q172 0.853 0.581 0.869 !       0.60 eA-3
Q173 0.302 0.062 0.422 !       0.60 eA-3
Q174 0.601 0.456 0.120 !       0.60 eA-3
Q175 0.581 0.498 0.287 !       0.60 eA-3
Q176 0.400 0.954 0.485 !       0.60 eA-3
Q177 0.724 0.326 0.104 !       0.60 eA-3
Q178 0.069 0.065 0.578 !       0.59 eA-3
Q179 0.815 0.422 0.287 !       0.59 eA-3
Q180 0.567 0.424 0.328 !       0.59 eA-3
Q181 1.013 0.187 0.790 !       0.59 eA-3
Q182 0.499 0.230 0.349 !       0.58 eA-3
Q183 0.960 0.299 0.790 !       0.58 eA-3
Q184 0.304 0.017 0.040 !       0.58 eA-3
Q185 0.228 0.958 0.467 !       0.58 eA-3
Q186 0.910 0.424 0.572 !       0.58 eA-3
Q187 0.494 0.545 0.304 !       0.58 eA-3
Q188 0.129 0.735 0.736 !       0.57 eA-3
Q189 0.269 0.861 0.336 !       0.57 eA-3
Q190 0.710 0.605 0.000 !       0.57 eA-3
Q191 0.327 0.047 0.640 !       0.57 eA-3
Q192 0.267 0.166 0.748 !       0.57 eA-3
Q193 0.185 0.073 0.499 !       0.57 eA-3
Q194 0.912 0.466 0.599 !       0.57 eA-3
Q195 0.715 0.629 0.560 !       0.57 eA-3
Q196 0.692 0.635 0.000 !       0.57 eA-3
Q197 0.098 0.763 0.797 !       0.57 eA-3
Q198 0.236 0.987 0.622 !       0.57 eA-3
Q199 0.215 0.972 0.328 !       0.56 eA-3
;
_refine_diff_density_max 1.192
_refine_diff_density_min -1.665
_refine_diff_density_rms 0.235
_refine_ls_abs_structure_details
;
 Refined as an inversion twin.
;
_refine_ls_abs_structure_Flack 0.022(14)
_refine_ls_extinction_method none
_refine_ls_goodness_of_fit_ref 1.242
_refine_ls_hydrogen_treatment constr
_refine_ls_matrix_type full
_refine_ls_number_parameters 661
_refine_ls_number_reflns 9351
_refine_ls_number_restraints 0
_refine_ls_restrained_S_all 1.242
_refine_ls_R_factor_all 0.0324
_refine_ls_R_factor_gt 0.0308
_refine_ls_shift/su_max 0.001
_refine_ls_shift/su_mean 0.000
_refine_ls_structure_factor_coef Fsqd
_refine_ls_weighting_details 'w=1/[\s^2^(Fo^2^)+(0.0457P)^2^+13.9378P] where P=(Fo^2^+2Fc^2^)/3'
_refine_ls_weighting_scheme calc
_refine_ls_wR_factor_gt 0.0839
_refine_ls_wR_factor_ref 0.0938
_reflns_Friedel_coverage 0.783
_reflns_Friedel_fraction_full 1.000
_reflns_Friedel_fraction_max 0.999
_reflns_number_gt 9187
_reflns_number_total 9351
_reflns_threshold_expression 'I > 2\s(I)'
_cod_data_source_file d1dt03833h2.cif
_cod_data_source_block mo_wcl28d_0m
_cod_depositor_comments 'Adding full bibliography for 7708942--7708947.cif.'
_cod_database_code 7708944
_shelx_shelxl_version_number 2018/3
_shelx_space_group_comment
;
The symmetry employed for this shelxl refinement is uniquely defined
by the following loop, which should always be used as a source of
symmetry information in preference to the above space-group names.
They are only intended as comments.
;
_olex2_refinement_description
;
1. Twinned data refinement
 Scales: 0.978(14)
 0.022(14)
2. Fixed Uiso
 At 1.2 times of:
  All C(H) groups, All C(H,H) groups, All N(H) groups
 At 1.5 times of:
  All O(H,H) groups
3.a Free rotating group:
 O28(H28C,H28D), O29(H29A,H29B)
3.b Rotating group:
 O18(H18A,H18B), O17(H17A,H17B), O4(H4A,H4B), O5(H5A,H5B), O6(H6A,H6B)
3.c Ternary CH refined with riding coordinates:
 N1(H1), N4(H4), N7(H7), C19(H19), C9(H9), C29(H29), C17(H17), C7(H7A), C27(H27)
3.d Secondary CH2 refined with riding coordinates:
 C18(H18C,H18D), C28(H28A,H28B), C8(H8A,H8B)
3.e Aromatic/amide H refined with riding coordinates:
 C15(H15), C3(H3), C25(H25), C23(H23), C5(H5), C13(H13)
;
_platon_squeeze_void_probe_radius 1.20
_olex2_submission_special_instructions 'No special instructions were received'

loop_
_space_group_symop_operation_xyz
'x, y, z'
'-x+1/2, -y, z+1/2'
'x+1/2, -y+1/2, -z'
'-x, y+1/2, -z+1/2'

loop_
_atom_site_label
_atom_site_type_symbol
_atom_site_fract_x
_atom_site_fract_y
_atom_site_fract_z
_atom_site_U_iso_or_equiv
_atom_site_adp_type
_atom_site_occupancy
_atom_site_site_symmetry_order
_atom_site_calc_flag
_atom_site_refinement_flags_posn
_atom_site_refinement_flags_adp
_atom_site_refinement_flags_occupancy
_atom_site_disorder_assembly
_atom_site_disorder_group
Tb2 Tb 0.22363(5) 0.48848(2) 0.42407(2) 0.00824(10) Uani 1 1 d . . . . .
Tb1 Tb 0.32601(5) 0.30563(2) 0.59691(2) 0.01067(10) Uani 1 1 d . . . . .
S2 S 0.7010(3) 0.54715(15) 0.50904(8) 0.0211(5) Uani 1 1 d . . . . .
S3 S -0.2234(3) 0.52593(14) 0.32700(8) 0.0224(5) Uani 1 1 d . . . . .
S1 S 0.6082(3) 0.43851(16) 0.71976(8) 0.0231(5) Uani 1 1 d . . . . .
O18 O 0.0541(8) 0.4984(4) 0.4839(2) 0.0202(14) Uani 1 1 d . . . . .
H18A H 0.027163 0.453461 0.505072 0.030 Uiso 1 1 d GR . . . .
H18B H -0.042537 0.494121 0.473502 0.030 Uiso 1 1 d GR . . . .
O12 O 0.4173(8) 0.5514(4) 0.38707(19) 0.0147(13) Uani 1 1 d . . . . .
O17 O 0.3632(8) 0.3964(4) 0.3803(2) 0.0186(15) Uani 1 1 d . . . . .
H17A H 0.394327 0.419202 0.356664 0.028 Uiso 1 1 d GR . . . .
H17B H 0.300007 0.356562 0.373854 0.028 Uiso 1 1 d GR . . . .
O14 O 0.3367(8) 0.3978(4) 0.47043(19) 0.0145(13) Uani 1 1 d . . . . .
O15 O 0.0165(8) 0.3963(4) 0.41261(19) 0.0161(14) Uani 1 1 d . . . . .
O16 O -0.1053(8) 0.3138(4) 0.3685(2) 0.0153(13) Uani 1 1 d . . . . .
O7 O -0.0092(10) 0.4962(5) 0.5784(2) 0.0352(19) Uani 1 1 d . . . . .
O13 O 0.1294(8) 0.6157(3) 0.4229(2) 0.0149(13) Uani 1 1 d . . . . .
O2 O 0.6051(7) 0.3051(4) 0.59785(19) 0.0149(12) Uani 1 1 d . . . . .
O11 O 0.8214(9) 0.2586(4) 0.6313(2) 0.0256(16) Uani 1 1 d . . . . .
O3 O 0.4093(9) 0.3631(4) 0.5349(2) 0.0175(14) Uani 1 1 d . . . . .
O4 O 0.1228(9) 0.2874(5) 0.6480(2) 0.0240(16) Uani 1 1 d . . . . .
H4A H 0.141667 0.246187 0.650023 0.036 Uiso 1 1 d GR . . . .
H4B H 0.032949 0.308364 0.639057 0.036 Uiso 1 1 d GR . . . .
O1 O 0.2598(8) 0.4343(4) 0.60970(19) 0.0158(13) Uani 1 1 d . . . . .
O5 O 0.2930(11) 0.1994(4) 0.5493(2) 0.0286(17) Uani 1 1 d . . . . .
H5A H 0.305416 0.215850 0.522990 0.043 Uiso 1 1 d GR . . . .
H5B H 0.225555 0.186282 0.527659 0.043 Uiso 1 1 d GR . . . .
O23 O 0.2591(9) 0.7429(4) 0.4584(2) 0.0242(16) Uani 1 1 d . . . . .
O9 O -0.0636(11) 0.6043(6) 0.7608(3) 0.044(2) Uani 1 1 d . . . . .
O24 O 0.3460(9) 0.8282(4) 0.4141(2) 0.0264(17) Uani 1 1 d . . . . .
O8 O -0.1951(9) 0.5104(6) 0.6249(3) 0.041(2) Uani 1 1 d . . . . .
O19 O 0.3584(10) 0.6254(5) 0.3146(3) 0.034(2) Uani 1 1 d . . . . .
O10 O 0.1486(10) 0.5602(5) 0.7913(2) 0.035(2) Uani 1 1 d . . . . .
O22 O 0.8920(9) 0.8006(5) 0.4535(2) 0.0249(15) Uani 1 1 d . . . . .
O21 O 0.8004(10) 0.8630(4) 0.3990(3) 0.0322(18) Uani 1 1 d . . . . .
O26 O -0.1116(13) 0.7940(5) 0.2646(3) 0.046(2) Uani 1 1 d . . . . .
O6 O 0.0822(9) 0.3326(4) 0.5595(3) 0.0266(17) Uani 1 1 d . . . . .
H6A H 0.010776 0.295065 0.564332 0.040 Uiso 1 1 d GR . . . .
H6B H 0.131577 0.349094 0.531972 0.040 Uiso 1 1 d GR . . . .
O20 O 0.5174(14) 0.7155(7) 0.2970(3) 0.064(4) Uani 1 1 d . . . . .
O25 O 0.0627(14) 0.8768(5) 0.2876(3) 0.050(3) Uani 1 1 d . . . . .
N2 N -0.0546(10) 0.5028(5) 0.6154(3) 0.0219(18) Uani 1 1 d . . . . .
N1 N 0.4538(10) 0.3428(4) 0.6692(2) 0.0129(15) Uani 1 1 d . . . . .
H1 H 0.382730 0.322939 0.692156 0.015 Uiso 1 1 calc R . . . .
N5 N 0.4631(11) 0.6713(6) 0.3227(3) 0.0231(19) Uani 1 1 d . . . . .
N4 N 0.4007(9) 0.5495(4) 0.4818(2) 0.0096(14) Uani 1 1 d . . . . .
H4 H 0.365807 0.604100 0.488487 0.011 Uiso 1 1 calc R . . . .
N7 N 0.0779(8) 0.5014(4) 0.3534(2) 0.0117(14) Uani 1 1 d . . . . .
H7 H 0.150217 0.524630 0.331694 0.014 Uiso 1 1 calc R . . . .
N8 N 0.2596(9) 0.7732(4) 0.4228(3) 0.0183(16) Uani 1 1 d . . . . .
N3 N 0.0638(11) 0.5694(6) 0.7594(3) 0.026(2) Uani 1 1 d . . . . .
N6 N 0.8052(9) 0.8055(5) 0.4231(3) 0.0194(16) Uani 1 1 d . . . . .
N9 N -0.0106(13) 0.8143(6) 0.2900(3) 0.032(2) Uani 1 1 d . . . . .
C16 C 0.5894(10) 0.6167(5) 0.4338(3) 0.0119(17) Uani 1 1 d . . . . .
C19 C 0.4001(10) 0.5001(5) 0.5200(3) 0.0118(17) Uani 1 1 d . . . . .
H19 H 0.306187 0.515391 0.537605 0.014 Uiso 1 1 calc R . . . .
C30 C -0.0299(10) 0.3748(5) 0.3762(3) 0.0089(16) Uani 1 1 d . . . . .
C20 C 0.3805(10) 0.4131(5) 0.5073(3) 0.0126(17) Uani 1 1 d . . . . .
C9 C 0.6118(11) 0.3054(6) 0.6741(3) 0.0165(18) Uani 1 1 d . . . . .
H9 H 0.596623 0.254115 0.688773 0.020 Uiso 1 1 calc R . . . .
C10 C 0.6852(11) 0.2892(5) 0.6313(3) 0.0143(18) Uani 1 1 d . . . . .
C15 C 0.6848(11) 0.6800(5) 0.4423(3) 0.0153(18) Uani 1 1 d . . . . .
H15 H 0.739669 0.682948 0.468428 0.018 Uiso 1 1 calc R . . . .
C29 C 0.0154(11) 0.4248(5) 0.3387(3) 0.0117(17) Uani 1 1 d . . . . .
H29 H 0.102257 0.397386 0.322950 0.014 Uiso 1 1 calc R . . . .
C17 C 0.5646(11) 0.5489(5) 0.4642(3) 0.0134(17) Uani 1 1 d . . . . .
H17 H 0.578892 0.498970 0.448173 0.016 Uiso 1 1 calc R . . . .
C18 C 0.5512(11) 0.5154(6) 0.5456(3) 0.0162(18) Uani 1 1 d . . . . .
H18C H 0.585730 0.466912 0.560149 0.019 Uiso 1 1 calc R . . . .
H18D H 0.531548 0.556363 0.567079 0.019 Uiso 1 1 calc R . . . .
C28 C -0.1227(12) 0.4376(5) 0.3087(3) 0.0158(19) Uani 1 1 d . . . . .
H28A H -0.196219 0.392267 0.309355 0.019 Uiso 1 1 calc R . . . .
H28B H -0.083620 0.444685 0.279554 0.019 Uiso 1 1 calc R . . . .
C22 C 0.1561(12) 0.7420(5) 0.3906(3) 0.0148(18) Uani 1 1 d . . . . .
C6 C 0.3150(12) 0.4667(5) 0.6800(3) 0.0176(19) Uani 1 1 d . . . . .
C11 C 0.5066(10) 0.6110(5) 0.3942(3) 0.0131(18) Uani 1 1 d . . . . .
C7 C 0.4729(12) 0.4281(6) 0.6747(3) 0.018(2) Uani 1 1 d . . . . .
H7A H 0.525938 0.450095 0.649115 0.022 Uiso 1 1 calc R . . . .
C3 C 0.0118(12) 0.5363(6) 0.6867(3) 0.019(2) Uani 1 1 d . . . . .
H3 H -0.091069 0.559111 0.689224 0.023 Uiso 1 1 calc R . . . .
C2 C 0.0603(11) 0.5034(6) 0.6490(3) 0.0172(19) Uani 1 1 d . . . . .
C4 C 0.1136(12) 0.5357(6) 0.7205(3) 0.022(2) Uani 1 1 d . . . . .
C25 C -0.0376(12) 0.6866(6) 0.3259(3) 0.0158(18) Uani 1 1 d . . . . .
H25 H -0.104215 0.668843 0.303648 0.019 Uiso 1 1 calc R . . . .
C27 C -0.0596(11) 0.5547(5) 0.3616(3) 0.0120(17) Uani 1 1 d . . . . .
H27 H -0.095233 0.545377 0.391212 0.014 Uiso 1 1 calc R . . . .
C21 C 0.0978(11) 0.6629(5) 0.3933(3) 0.0108(17) Uani 1 1 d . . . . .
C12 C 0.5340(11) 0.6716(6) 0.3650(3) 0.0153(19) Uani 1 1 d . . . . .
C26 C -0.0027(11) 0.6383(5) 0.3590(3) 0.0125(17) Uani 1 1 d . . . . .
C8 C 0.7283(13) 0.3563(6) 0.7009(3) 0.021(2) Uani 1 1 d . . . . .
H8A H 0.818316 0.375120 0.683520 0.025 Uiso 1 1 calc R . . . .
H8B H 0.771139 0.325652 0.724851 0.025 Uiso 1 1 calc R . . . .
C23 C 0.1228(13) 0.7904(5) 0.3565(3) 0.019(2) Uani 1 1 d . . . . .
H23 H 0.166368 0.841745 0.355107 0.023 Uiso 1 1 calc R . . . .
C14 C 0.7018(10) 0.7400(5) 0.4129(3) 0.0121(17) Uani 1 1 d . . . . .
C1 C 0.2136(11) 0.4674(5) 0.6435(3) 0.0128(17) Uani 1 1 d . . . . .
C5 C 0.2647(12) 0.5006(6) 0.7172(3) 0.021(2) Uani 1 1 d . . . . .
H5 H 0.333443 0.500277 0.740910 0.025 Uiso 1 1 calc R . . . .
C13 C 0.6304(11) 0.7359(6) 0.3747(3) 0.0168(19) Uani 1 1 d . . . . .
H13 H 0.645774 0.776498 0.354667 0.020 Uiso 1 1 calc R . . . .
C24 C 0.0264(13) 0.7632(6) 0.3251(3) 0.020(2) Uani 1 1 d . . . . .
O28 O 0.3086(9) 0.2350(4) 0.4674(2) 0.0207(15) Uani 1 1 d . . . . .
H28C H 0.310935 0.284929 0.462111 0.031 Uiso 1 1 d G . . . .
H28D H 0.239345 0.212437 0.450935 0.031 Uiso 1 1 d G . . . .
O29 O 0.0675(9) 0.6413(5) 0.5147(2) 0.0268(17) Uani 1 1 d . . . . .
H29A H -0.024071 0.641730 0.527718 0.040 Uiso 1 1 d G . . . .
H29B H 0.063246 0.672123 0.492969 0.040 Uiso 1 1 d G . . . .

loop_
_atom_site_aniso_label
_atom_site_aniso_U_11
_atom_site_aniso_U_22
_atom_site_aniso_U_33
_atom_site_aniso_U_23
_atom_site_aniso_U_13
_atom_site_aniso_U_12
Tb2 0.00996(18) 0.00774(17) 0.00703(17) 0.00083(14) -0.00256(15) -0.00049(14)
Tb1 0.01114(18) 0.01194(19) 0.00894(18) 0.00000(15) -0.00106(15) 0.00129(15)
S2 0.0081(11) 0.0330(13) 0.0221(12) 0.0069(10) -0.0053(9) -0.0019(9)
S3 0.0154(10) 0.0239(12) 0.0279(12) -0.0064(10) -0.0078(10) 0.0030(10)
S1 0.0216(12) 0.0258(13) 0.0221(12) -0.0109(10) -0.0077(10) 0.0035(10)
O18 0.013(3) 0.025(4) 0.023(3) -0.005(3) 0.006(3) -0.001(3)
O12 0.019(3) 0.017(3) 0.008(3) -0.001(2) 0.002(3) -0.007(3)
O17 0.021(4) 0.017(3) 0.018(3) 0.001(3) 0.004(3) 0.002(3)
O14 0.022(3) 0.013(3) 0.008(3) 0.000(2) -0.006(3) 0.002(3)
O15 0.019(3) 0.019(3) 0.010(3) 0.002(2) -0.002(2) -0.008(3)
O16 0.021(3) 0.009(3) 0.016(3) 0.001(2) -0.001(3) -0.002(3)
O7 0.043(5) 0.044(5) 0.019(4) 0.000(4) -0.008(3) 0.021(4)
O13 0.023(3) 0.010(3) 0.012(3) 0.000(2) -0.004(3) 0.004(2)
O2 0.014(3) 0.022(3) 0.009(3) -0.001(3) -0.001(2) -0.002(3)
O11 0.011(3) 0.028(4) 0.038(4) -0.010(3) -0.002(3) 0.005(3)
O3 0.027(4) 0.017(3) 0.009(3) 0.007(3) -0.001(3) 0.003(3)
O4 0.015(3) 0.034(4) 0.023(4) 0.003(3) -0.003(3) 0.000(3)
O1 0.016(3) 0.016(3) 0.015(3) -0.001(2) -0.002(3) 0.001(3)
O5 0.048(5) 0.024(3) 0.014(3) -0.005(3) -0.010(3) 0.005(4)
O23 0.029(4) 0.023(3) 0.020(3) -0.004(3) -0.010(3) -0.002(3)
O9 0.027(4) 0.064(6) 0.042(5) -0.016(5) 0.009(4) 0.015(4)
O24 0.021(4) 0.025(4) 0.034(4) -0.007(3) 0.001(3) -0.013(3)
O8 0.015(4) 0.077(7) 0.030(4) 0.007(4) -0.006(3) -0.005(4)
O19 0.037(5) 0.039(5) 0.025(4) 0.003(3) -0.017(4) -0.011(4)
O10 0.033(5) 0.054(5) 0.019(4) -0.016(4) -0.008(3) 0.013(4)
O22 0.021(3) 0.024(4) 0.029(4) 0.002(3) 0.000(3) -0.008(3)
O21 0.041(5) 0.012(3) 0.043(5) 0.007(3) 0.001(4) -0.009(3)
O26 0.080(7) 0.035(5) 0.022(4) 0.010(4) -0.019(5) 0.005(5)
O6 0.022(4) 0.024(4) 0.034(4) -0.004(3) -0.011(3) 0.009(3)
O20 0.073(8) 0.084(8) 0.034(5) 0.035(5) -0.018(5) -0.046(7)
O25 0.081(8) 0.031(5) 0.038(5) 0.022(4) -0.008(5) -0.017(5)
N2 0.020(4) 0.024(5) 0.022(4) 0.000(4) -0.005(3) 0.007(4)
N1 0.018(4) 0.013(4) 0.008(3) 0.001(3) 0.000(3) 0.000(3)
N5 0.020(4) 0.033(5) 0.017(4) 0.002(4) 0.001(4) -0.002(4)
N4 0.011(3) 0.008(3) 0.010(3) 0.002(3) -0.002(3) 0.001(3)
N7 0.013(3) 0.009(4) 0.013(3) -0.001(3) 0.005(3) 0.000(3)
N8 0.014(4) 0.017(4) 0.024(4) -0.009(3) -0.001(4) 0.002(3)
N3 0.020(4) 0.036(5) 0.024(5) -0.010(4) 0.003(4) -0.001(4)
N6 0.019(4) 0.020(4) 0.019(4) -0.004(3) 0.014(4) -0.008(3)
N9 0.058(7) 0.021(5) 0.016(4) 0.007(4) -0.005(4) 0.007(5)
C16 0.010(4) 0.013(4) 0.012(4) 0.002(3) 0.000(3) -0.001(3)
C19 0.009(4) 0.017(5) 0.010(4) -0.002(3) -0.001(3) 0.001(3)
C30 0.007(4) 0.009(4) 0.011(4) -0.002(3) -0.001(3) 0.000(3)
C20 0.007(4) 0.015(4) 0.015(4) 0.004(3) 0.001(3) 0.000(3)
C9 0.014(4) 0.019(4) 0.017(4) 0.000(4) -0.005(4) 0.002(4)
C10 0.012(4) 0.012(4) 0.018(4) -0.001(3) -0.002(4) -0.001(3)
C15 0.010(4) 0.020(4) 0.016(4) -0.002(3) 0.005(3) 0.000(4)
C29 0.015(4) 0.005(4) 0.014(4) -0.003(3) -0.003(4) -0.002(3)
C17 0.016(4) 0.015(4) 0.009(4) 0.005(3) -0.002(3) 0.001(4)
C18 0.017(4) 0.016(4) 0.016(4) 0.001(4) -0.006(4) 0.002(4)
C28 0.022(5) 0.008(4) 0.017(4) 0.002(3) -0.008(4) 0.001(3)
C22 0.019(5) 0.010(4) 0.016(4) -0.003(3) -0.003(4) 0.000(4)
C6 0.018(5) 0.016(4) 0.019(5) -0.003(3) -0.002(4) -0.003(4)
C11 0.007(4) 0.016(4) 0.016(5) -0.003(3) 0.000(3) 0.000(3)
C7 0.014(5) 0.021(5) 0.018(5) -0.006(4) 0.000(4) 0.003(4)
C3 0.015(5) 0.018(5) 0.023(5) 0.000(4) 0.003(4) 0.004(4)
C2 0.017(4) 0.019(5) 0.015(4) 0.004(4) -0.006(4) -0.001(4)
C4 0.019(5) 0.031(6) 0.015(5) -0.002(4) 0.003(4) 0.001(4)
C25 0.023(5) 0.013(4) 0.012(4) -0.001(4) -0.003(4) 0.004(4)
C27 0.014(4) 0.011(4) 0.011(4) -0.002(3) 0.002(3) -0.001(3)
C21 0.017(4) 0.004(4) 0.011(4) -0.001(3) 0.002(3) 0.001(3)
C12 0.012(4) 0.024(5) 0.010(4) 0.004(4) 0.004(3) -0.002(4)
C26 0.012(4) 0.011(4) 0.014(4) -0.003(3) 0.002(3) 0.002(3)
C8 0.022(5) 0.022(5) 0.017(4) -0.006(4) -0.007(4) 0.003(4)
C23 0.028(5) 0.005(4) 0.025(5) 0.005(4) 0.005(4) -0.003(4)
C14 0.009(4) 0.010(4) 0.018(4) -0.006(3) 0.006(3) -0.003(3)
C1 0.013(4) 0.011(4) 0.015(4) 0.002(3) 0.002(4) -0.003(3)
C5 0.021(5) 0.027(5) 0.015(4) -0.001(4) 0.002(4) -0.006(4)
C13 0.014(5) 0.017(4) 0.020(5) 0.003(4) 0.006(4) 0.001(4)
C24 0.029(6) 0.015(5) 0.015(5) 0.003(4) 0.007(4) 0.004(4)
O28 0.024(4) 0.017(3) 0.021(3) -0.004(3) -0.009(3) 0.004(3)
O29 0.022(4) 0.037(4) 0.021(4) -0.011(3) 0.007(3) -0.012(3)

loop_
_atom_type_symbol
_atom_type_description
_atom_type_scat_dispersion_real
_atom_type_scat_dispersion_imag
_atom_type_scat_source
C C 0.0033 0.0016 'International Tables Vol C Tables 4.2.6.8 and 6.1.1.4'
H H 0.0000 0.0000 'International Tables Vol C Tables 4.2.6.8 and 6.1.1.4'
N N 0.0061 0.0033 'International Tables Vol C Tables 4.2.6.8 and 6.1.1.4'
O O 0.0106 0.0060 'International Tables Vol C Tables 4.2.6.8 and 6.1.1.4'
S S 0.1246 0.1234 'International Tables Vol C Tables 4.2.6.8 and 6.1.1.4'
Tb Tb -0.1723 4.1537 'International Tables Vol C Tables 4.2.6.8 and 6.1.1.4'

loop_
_geom_angle_atom_site_label_1
_geom_angle_atom_site_label_2
_geom_angle_atom_site_label_3
_geom_angle
_geom_angle_site_symmetry_1
_geom_angle_site_symmetry_3
_geom_angle_publ_flag
O18 Tb2 O17 143.1(2) . . ?
O18 Tb2 N4 75.4(2) . . ?
O18 Tb2 N7 114.0(2) . . ?
O12 Tb2 O18 143.7(2) . . ?
O12 Tb2 O17 70.2(2) . . ?
O12 Tb2 O14 110.4(2) . . ?
O12 Tb2 O15 139.2(2) . . ?
O12 Tb2 O13 78.0(2) . . ?
O12 Tb2 N4 76.4(2) . . ?
O12 Tb2 N7 81.3(2) . . ?
O17 Tb2 N4 113.2(2) . . ?
O17 Tb2 N7 77.4(2) . . ?
O14 Tb2 O18 77.7(2) . . ?
O14 Tb2 O17 74.6(2) . . ?
O14 Tb2 O15 87.4(2) . . ?
O14 Tb2 N4 65.5(2) . . ?
O14 Tb2 N7 143.3(2) . . ?
O15 Tb2 O18 74.4(2) . . ?
O15 Tb2 O17 80.5(2) . . ?
O15 Tb2 N4 143.0(2) . . ?
O15 Tb2 N7 64.7(2) . . ?
O13 Tb2 O18 75.0(2) . . ?
O13 Tb2 O17 140.5(2) . . ?
O13 Tb2 O14 140.4(2) . . ?
O13 Tb2 O15 111.7(2) . . ?
O13 Tb2 N4 80.2(2) . . ?
O13 Tb2 N7 75.1(2) . . ?
N7 Tb2 N4 149.5(2) . . ?
O16 Tb1 O6 126.6(3) 3_556 . ?
O16 Tb1 N1 72.7(2) 3_556 . ?
O2 Tb1 O16 75.5(2) . 3_556 ?
O2 Tb1 O4 135.1(2) . . ?
O2 Tb1 O5 97.0(3) . . ?
O2 Tb1 O6 148.8(3) . . ?
O2 Tb1 N1 65.1(2) . . ?
O3 Tb1 O16 133.0(2) . 3_556 ?
O3 Tb1 O2 73.1(2) . . ?
O3 Tb1 O4 148.9(3) . . ?
O3 Tb1 O5 79.5(3) . . ?
O3 Tb1 O6 75.8(3) . . ?
O3 Tb1 N1 121.5(2) . . ?
O4 Tb1 O16 75.3(2) . 3_556 ?
O4 Tb1 O5 104.5(3) . . ?
O4 Tb1 O6 75.7(3) . . ?
O4 Tb1 N1 74.1(2) . . ?
O1 Tb1 O16 142.4(2) . 3_556 ?
O1 Tb1 O2 104.1(2) . . ?
O1 Tb1 O3 79.6(2) . . ?
O1 Tb1 O4 80.3(2) . . ?
O1 Tb1 O5 144.3(2) . . ?
O1 Tb1 O6 72.5(2) . . ?
O1 Tb1 N1 73.3(2) . . ?
O5 Tb1 O16 70.7(2) . 3_556 ?
O5 Tb1 O6 74.5(3) . . ?
O5 Tb1 N1 142.4(2) . . ?
O6 Tb1 N1 137.3(2) . . ?
C18 S2 C17 94.0(4) . . ?
C28 S3 C27 93.8(4) . . ?
C8 S1 C7 90.7(4) . . ?
C11 O12 Tb2 134.5(6) . . ?
C20 O14 Tb2 124.7(6) . . ?
C30 O15 Tb2 123.6(5) . . ?
C30 O16 Tb1 138.4(6) . 3_456 ?
C21 O13 Tb2 133.0(6) . . ?
C10 O2 Tb1 122.3(6) . . ?
C20 O3 Tb1 146.2(6) . . ?
C1 O1 Tb1 130.3(6) . . ?
O7 N2 C2 119.8(8) . . ?
O8 N2 O7 122.5(9) . . ?
O8 N2 C2 117.7(9) . . ?
C9 N1 Tb1 110.7(5) . . ?
C7 N1 Tb1 112.8(6) . . ?
C7 N1 C9 108.4(7) . . ?
O19 N5 C12 119.5(9) . . ?
O20 N5 O19 122.7(10) . . ?
O20 N5 C12 117.8(9) . . ?
C19 N4 Tb2 110.6(5) . . ?
C19 N4 C17 108.0(6) . . ?
C17 N4 Tb2 105.3(5) . . ?
C29 N7 Tb2 111.6(5) . . ?
C29 N7 C27 108.6(7) . . ?
C27 N7 Tb2 105.5(5) . . ?
O23 N8 C22 119.2(8) . . ?
O24 N8 O23 122.0(8) . . ?
O24 N8 C22 118.8(8) . . ?
O9 N3 O10 122.0(9) . . ?
O9 N3 C4 118.9(10) . . ?
O10 N3 C4 119.1(9) . . ?
O22 N6 O21 124.3(8) . . ?
O22 N6 C14 118.9(8) . . ?
O21 N6 C14 116.8(8) . . ?
O26 N9 O25 123.3(9) . . ?
O26 N9 C24 119.2(10) . . ?
O25 N9 C24 117.5(10) . . ?
C15 C16 C17 123.6(8) . . ?
C15 C16 C11 120.5(8) . . ?
C11 C16 C17 115.9(8) . . ?
N4 C19 C20 109.5(7) . . ?
N4 C19 C18 109.6(7) . . ?
C18 C19 C20 113.0(7) . . ?
O15 C30 C29 118.4(7) . . ?
O16 C30 O15 125.1(8) . . ?
O16 C30 C29 116.5(7) . . ?
O14 C20 C19 118.3(7) . . ?
O3 C20 O14 124.7(9) . . ?
O3 C20 C19 117.0(8) . . ?
N1 C9 C10 110.5(7) . . ?
N1 C9 C8 112.2(8) . . ?
C10 C9 C8 109.7(8) . . ?
O2 C10 C9 119.3(8) . . ?
O11 C10 O2 124.3(9) . . ?
O11 C10 C9 116.5(8) . . ?
C16 C15 C14 120.4(8) . . ?
N7 C29 C30 109.7(7) . . ?
N7 C29 C28 110.0(7) . . ?
C30 C29 C28 112.5(7) . . ?
N4 C17 S2 106.7(6) . . ?
N4 C17 C16 111.1(7) . . ?
C16 C17 S2 114.9(6) . . ?
C19 C18 S2 106.8(6) . . ?
C29 C28 S3 105.9(6) . . ?
C21 C22 N8 120.6(8) . . ?
C23 C22 N8 116.9(8) . . ?
C23 C22 C21 122.4(8) . . ?
C1 C6 C7 116.0(8) . . ?
C5 C6 C7 123.7(9) . . ?
C5 C6 C1 120.3(9) . . ?
O12 C11 C16 119.3(8) . . ?
O12 C11 C12 124.2(8) . . ?
C12 C11 C16 116.5(8) . . ?
N1 C7 S1 104.8(6) . . ?
N1 C7 C6 110.6(8) . . ?
C6 C7 S1 114.8(7) . . ?
C4 C3 C2 119.4(9) . . ?
C3 C2 N2 116.5(9) . . ?
C3 C2 C1 122.8(8) . . ?
C1 C2 N2 120.5(8) . . ?
C3 C4 N3 119.5(9) . . ?
C3 C4 C5 120.3(9) . . ?
C5 C4 N3 120.1(9) . . ?
C26 C25 C24 119.3(9) . . ?
N7 C27 S3 108.2(6) . . ?
N7 C27 C26 108.8(7) . . ?
C26 C27 S3 117.4(7) . . ?
O13 C21 C22 124.8(8) . . ?
O13 C21 C26 119.8(8) . . ?
C22 C21 C26 115.4(8) . . ?
C11 C12 N5 122.2(9) . . ?
C13 C12 N5 116.0(8) . . ?
C13 C12 C11 121.8(9) . . ?
C25 C26 C27 123.0(8) . . ?
C25 C26 C21 122.0(8) . . ?
C21 C26 C27 114.9(8) . . ?
C9 C8 S1 105.1(7) . . ?
C24 C23 C22 119.0(8) . . ?
C15 C14 N6 118.5(8) . . ?
C13 C14 N6 120.3(8) . . ?
C13 C14 C15 121.1(8) . . ?
O1 C1 C6 119.7(8) . . ?
O1 C1 C2 124.5(8) . . ?
C2 C1 C6 115.8(8) . . ?
C6 C5 C4 121.3(9) . . ?
C14 C13 C12 119.6(9) . . ?
C25 C24 N9 119.2(9) . . ?
C23 C24 N9 119.0(9) . . ?
C23 C24 C25 121.8(9) . . ?

loop_
_geom_bond_atom_site_label_1
_geom_bond_atom_site_label_2
_geom_bond_distance
_geom_bond_site_symmetry_2
_geom_bond_publ_flag
Tb2 O18 2.379(6) . ?
Tb2 O12 2.275(6) . ?
Tb2 O17 2.404(7) . ?
Tb2 O14 2.337(6) . ?
Tb2 O15 2.373(6) . ?
Tb2 O13 2.310(6) . ?
Tb2 N4 2.580(7) . ?
Tb2 N7 2.566(7) . ?
Tb1 O16 2.387(6) 3_556 ?
Tb1 O2 2.343(6) . ?
Tb1 O3 2.310(6) . ?
Tb1 O4 2.374(7) . ?
Tb1 O1 2.301(6) . ?
Tb1 O5 2.376(7) . ?
Tb1 O6 2.411(7) . ?
Tb1 N1 2.613(8) . ?
S2 C17 1.827(9) . ?
S2 C18 1.796(10) . ?
S3 C28 1.822(10) . ?
S3 C27 1.827(9) . ?
S1 C7 1.835(10) . ?
S1 C8 1.829(10) . ?
O12 C11 1.283(11) . ?
O14 C20 1.256(11) . ?
O15 C30 1.275(11) . ?
O16 C30 1.243(11) . ?
O7 N2 1.242(11) . ?
O13 C21 1.267(11) . ?
O2 C10 1.286(11) . ?
O11 C10 1.256(12) . ?
O3 C20 1.246(11) . ?
O1 C1 1.273(11) . ?
O23 N8 1.242(11) . ?
O9 N3 1.225(13) . ?
O24 N8 1.218(10) . ?
O8 N2 1.223(12) . ?
O19 N5 1.204(12) . ?
O10 N3 1.248(12) . ?
O22 N6 1.213(11) . ?
O21 N6 1.243(11) . ?
O26 N9 1.220(14) . ?
O20 N5 1.202(13) . ?
O25 N9 1.234(14) . ?
N2 C2 1.437(12) . ?
N1 C9 1.480(12) . ?
N1 C7 1.476(12) . ?
N5 C12 1.469(12) . ?
N4 C19 1.477(11) . ?
N4 C17 1.485(12) . ?
N7 C29 1.483(10) . ?
N7 C27 1.493(11) . ?
N8 C22 1.444(12) . ?
N3 C4 1.425(13) . ?
N6 C14 1.452(11) . ?
N9 C24 1.449(13) . ?
C16 C15 1.371(13) . ?
C16 C17 1.521(12) . ?
C16 C11 1.441(12) . ?
C19 C20 1.547(12) . ?
C19 C18 1.529(12) . ?
C30 C29 1.513(12) . ?
C9 C10 1.516(13) . ?
C9 C8 1.561(13) . ?
C15 C14 1.394(12) . ?
C29 C28 1.515(12) . ?
C22 C21 1.437(12) . ?
C22 C23 1.391(13) . ?
C6 C7 1.489(13) . ?
C6 C1 1.440(13) . ?
C6 C5 1.380(13) . ?
C11 C12 1.406(13) . ?
C3 C2 1.386(14) . ?
C3 C4 1.371(15) . ?
C2 C1 1.436(13) . ?
C4 C5 1.407(14) . ?
C25 C26 1.368(13) . ?
C25 C24 1.414(14) . ?
C27 C26 1.505(12) . ?
C21 C26 1.441(13) . ?
C12 C13 1.399(14) . ?
C23 C24 1.365(15) . ?
C14 C13 1.353(13) . ?

loop_
_geom_hbond_atom_site_label_D
_geom_hbond_atom_site_label_H
_geom_hbond_atom_site_label_A
_geom_hbond_distance_DH
_geom_hbond_distance_HA
_geom_hbond_distance_DA
_geom_hbond_angle_DHA
_geom_hbond_site_symmetry_A
_geom_hbond_publ_flag
O17 H17B O11 0.89 1.98 2.693(10) 136.6 3_456 yes
O4 H4B O11 0.88 1.98 2.632(10) 129.2 1_455 yes
O5 H5A O28 0.89 1.79 2.675(10) 170.0 . yes
O6 H6A O28 0.89 2.04 2.708(11) 130.9 3_456 yes
O28 H28C O14 0.87 1.96 2.791(9) 160.4 . yes
O28 H28D O2 0.87 1.94 2.772(9) 159.3 3_456 yes

loop_
_geom_torsion_atom_site_label_1
_geom_torsion_atom_site_label_2
_geom_torsion_atom_site_label_3
_geom_torsion_atom_site_label_4
_geom_torsion
_geom_torsion_site_symmetry_1
_geom_torsion_site_symmetry_2
_geom_torsion_site_symmetry_3
_geom_torsion_site_symmetry_4
_geom_torsion_publ_flag
Tb2 O12 C11 C16 47.8(12) . . . . ?
Tb2 O12 C11 C12 -134.0(8) . . . . ?
Tb2 O14 C20 O3 164.3(7) . . . . ?
Tb2 O14 C20 C19 -15.5(11) . . . . ?
Tb2 O15 C30 O16 160.1(7) . . . . ?
Tb2 O15 C30 C29 -17.1(11) . . . . ?
Tb2 O13 C21 C22 -128.8(8) . . . . ?
Tb2 O13 C21 C26 50.7(12) . . . . ?
Tb2 N4 C19 C20 31.7(7) . . . . ?
Tb2 N4 C19 C18 156.2(6) . . . . ?
Tb2 N4 C17 S2 -154.3(4) . . . . ?
Tb2 N4 C17 C16 79.7(7) . . . . ?
Tb2 N7 C29 C30 32.1(8) . . . . ?
Tb2 N7 C29 C28 156.3(6) . . . . ?
Tb2 N7 C27 S3 -148.2(4) . . . . ?
Tb2 N7 C27 C26 83.2(7) . . . . ?
Tb1 O16 C30 O15 -13.1(15) 3_456 . . . ?
Tb1 O16 C30 C29 164.1(6) 3_456 . . . ?
Tb1 O2 C10 O11 150.9(7) . . . . ?
Tb1 O2 C10 C9 -27.1(11) . . . . ?
Tb1 O3 C20 O14 -108.7(12) . . . . ?
Tb1 O3 C20 C19 71.1(14) . . . . ?
Tb1 O1 C1 C6 60.2(11) . . . . ?
Tb1 O1 C1 C2 -116.4(9) . . . . ?
Tb1 N1 C9 C10 25.8(9) . . . . ?
Tb1 N1 C9 C8 148.5(6) . . . . ?
Tb1 N1 C7 S1 -165.7(4) . . . . ?
Tb1 N1 C7 C6 70.0(8) . . . . ?
S3 C27 C26 C25 -16.9(12) . . . . ?
S3 C27 C26 C21 165.6(7) . . . . ?
O12 C11 C12 N5 -1.1(15) . . . . ?
O12 C11 C12 C13 178.8(9) . . . . ?
O15 C30 C29 N7 -12.8(11) . . . . ?
O15 C30 C29 C28 -135.5(8) . . . . ?
O16 C30 C29 N7 169.9(7) . . . . ?
O16 C30 C29 C28 47.1(11) . . . . ?
O7 N2 C2 C3 159.1(9) . . . . ?
O7 N2 C2 C1 -24.2(14) . . . . ?
O13 C21 C26 C25 -178.7(9) . . . . ?
O13 C21 C26 C27 -1.1(12) . . . . ?
O23 N8 C22 C21 -22.4(13) . . . . ?
O23 N8 C22 C23 160.5(9) . . . . ?
O9 N3 C4 C3 -6.4(16) . . . . ?
O9 N3 C4 C5 175.0(11) . . . . ?
O24 N8 C22 C21 157.0(8) . . . . ?
O24 N8 C22 C23 -20.1(13) . . . . ?
O8 N2 C2 C3 -19.7(14) . . . . ?
O8 N2 C2 C1 157.0(10) . . . . ?
O19 N5 C12 C11 12.5(15) . . . . ?
O19 N5 C12 C13 -167.4(10) . . . . ?
O10 N3 C4 C3 171.3(10) . . . . ?
O10 N3 C4 C5 -7.3(15) . . . . ?
O22 N6 C14 C15 11.3(12) . . . . ?
O22 N6 C14 C13 -165.4(8) . . . . ?
O21 N6 C14 C15 -170.1(8) . . . . ?
O21 N6 C14 C13 13.2(12) . . . . ?
O26 N9 C24 C25 9.1(16) . . . . ?
O26 N9 C24 C23 -171.1(10) . . . . ?
O20 N5 C12 C11 -164.7(11) . . . . ?
O20 N5 C12 C13 15.3(15) . . . . ?
O25 N9 C24 C25 -171.0(11) . . . . ?
O25 N9 C24 C23 8.8(16) . . . . ?
N2 C2 C1 O1 1.0(14) . . . . ?
N2 C2 C1 C6 -175.8(8) . . . . ?
N1 C9 C10 O2 -3.0(12) . . . . ?
N1 C9 C10 O11 178.8(8) . . . . ?
N1 C9 C8 S1 5.6(9) . . . . ?
N5 C12 C13 C14 -179.1(8) . . . . ?
N4 C19 C20 O14 -14.2(11) . . . . ?
N4 C19 C20 O3 166.0(8) . . . . ?
N4 C19 C18 S2 -27.0(9) . . . . ?
N7 C29 C28 S3 -33.0(9) . . . . ?
N7 C27 C26 C25 106.4(10) . . . . ?
N7 C27 C26 C21 -71.1(10) . . . . ?
N8 C22 C21 O13 0.4(14) . . . . ?
N8 C22 C21 C26 -179.2(8) . . . . ?
N8 C22 C23 C24 179.5(9) . . . . ?
N3 C4 C5 C6 179.1(10) . . . . ?
N6 C14 C13 C12 178.6(8) . . . . ?
C16 C15 C14 N6 -179.4(8) . . . . ?
C16 C15 C14 C13 -2.8(13) . . . . ?
C16 C11 C12 N5 177.2(8) . . . . ?
C16 C11 C12 C13 -2.9(13) . . . . ?
C19 N4 C17 S2 -36.1(8) . . . . ?
C19 N4 C17 C16 -162.1(7) . . . . ?
C30 C29 C28 S3 89.6(7) . . . . ?
C20 C19 C18 S2 95.4(8) . . . . ?
C9 N1 C7 S1 -42.7(8) . . . . ?
C9 N1 C7 C6 -167.0(8) . . . . ?
C10 C9 C8 S1 128.8(7) . . . . ?
C15 C16 C17 S2 -11.5(12) . . . . ?
C15 C16 C17 N4 109.7(10) . . . . ?
C15 C16 C11 O12 -179.5(8) . . . . ?
C15 C16 C11 C12 2.1(13) . . . . ?
C15 C14 C13 C12 1.9(13) . . . . ?
C29 N7 C27 S3 -28.4(8) . . . . ?
C29 N7 C27 C26 -157.0(7) . . . . ?
C17 S2 C18 C19 5.0(7) . . . . ?
C17 N4 C19 C20 -83.0(8) . . . . ?
C17 N4 C19 C18 41.5(9) . . . . ?
C17 C16 C15 C14 180.0(8) . . . . ?
C17 C16 C11 O12 1.1(12) . . . . ?
C17 C16 C11 C12 -177.3(8) . . . . ?
C18 S2 C17 N4 17.7(7) . . . . ?
C18 S2 C17 C16 141.3(7) . . . . ?
C18 C19 C20 O14 -136.7(8) . . . . ?
C18 C19 C20 O3 43.5(11) . . . . ?
C28 S3 C27 N7 8.0(7) . . . . ?
C28 S3 C27 C26 131.6(7) . . . . ?
C22 C21 C26 C25 1.0(13) . . . . ?
C22 C21 C26 C27 178.5(8) . . . . ?
C22 C23 C24 N9 178.9(9) . . . . ?
C22 C23 C24 C25 -1.3(15) . . . . ?
C11 C16 C15 C14 0.7(13) . . . . ?
C11 C16 C17 S2 167.8(6) . . . . ?
C11 C16 C17 N4 -70.9(10) . . . . ?
C11 C12 C13 C14 1.0(14) . . . . ?
C7 S1 C8 C9 -25.6(7) . . . . ?
C7 N1 C9 C10 -98.5(9) . . . . ?
C7 N1 C9 C8 24.2(10) . . . . ?
C7 C6 C1 O1 2.0(12) . . . . ?
C7 C6 C1 C2 178.9(8) . . . . ?
C7 C6 C5 C4 -179.5(9) . . . . ?
C3 C2 C1 O1 177.4(9) . . . . ?
C3 C2 C1 C6 0.6(13) . . . . ?
C3 C4 C5 C6 0.5(16) . . . . ?
C2 C3 C4 N3 -179.9(9) . . . . ?
C2 C3 C4 C5 -1.3(16) . . . . ?
C4 C3 C2 N2 177.3(9) . . . . ?
C4 C3 C2 C1 0.7(15) . . . . ?
C27 S3 C28 C29 13.8(7) . . . . ?
C27 N7 C29 C30 -83.9(8) . . . . ?
C27 N7 C29 C28 40.4(9) . . . . ?
C21 C22 C23 C24 2.4(15) . . . . ?
C26 C25 C24 N9 179.9(9) . . . . ?
C26 C25 C24 C23 0.1(15) . . . . ?
C8 S1 C7 N1 40.1(7) . . . . ?
C8 S1 C7 C6 161.7(8) . . . . ?
C8 C9 C10 O2 -127.2(9) . . . . ?
C8 C9 C10 O11 54.6(11) . . . . ?
C23 C22 C21 O13 177.4(9) . . . . ?
C23 C22 C21 C26 -2.2(13) . . . . ?
C1 C6 C7 S1 173.0(7) . . . . ?
C1 C6 C7 N1 -68.7(11) . . . . ?
C1 C6 C5 C4 0.8(15) . . . . ?
C5 C6 C7 S1 -6.7(13) . . . . ?
C5 C6 C7 N1 111.6(10) . . . . ?
C5 C6 C1 O1 -178.3(9) . . . . ?
C5 C6 C1 C2 -1.4(13) . . . . ?
C24 C25 C26 C27 -177.3(9) . . . . ?
C24 C25 C26 C21 0.0(14) . . . . ?

loop_
_platon_squeeze_void_nr
_platon_squeeze_void_average_x
_platon_squeeze_void_average_y
_platon_squeeze_void_average_z
_platon_squeeze_void_volume
_platon_squeeze_void_count_electrons
_platon_squeeze_void_content
1 0.250 0.756 0.247 9 7 ' '
2 0.250 0.244 0.747 9 8 ' '
3 0.750 0.256 0.253 9 8 ' '
4 0.750 0.744 0.753 9 7 ' '

loop_
_twin_individual_id
_twin_individual_mass_fraction_refined
1 0.978(14)
2 0.022(14)
